data_2238091
loop_
_publ_author_name
'Shylin, Sergii I.'
'Gural'skiy, Il'ya A.'
'Haukka, Matti'
'Kapshuk, Anatoliy A.'
'Prisyazhnaya, Elena V.'

_publ_section_title
;
 Pyridinium
 bis(pyridine-\k<i>N</i>)tetrakis(thiocyanato-\k<i>N</i>)ferrate(III)
;
_journal_coeditor_code XU5698
_journal_issue 6
_journal_name_full 'Acta Crystallographica Section E'
_journal_page_first m298
_journal_page_last m299
_journal_paper_doi 10.1107/S1600536813011628
_journal_volume 69
_journal_year 2013
_chemical_formula_iupac '(C5 H6 N) [Fe (N C S)4 (C5 H5 N)2]'
_chemical_formula_moiety 'C5 H6 N +C14 H10 Fe N6 S4 -'
_chemical_formula_sum 'C19 H16 Fe N7 S4'
_chemical_formula_weight 526.48
_chemical_name_systematic
;
Pyridinium
bis(pyridine-\k<i>N</i>)tetrakis(thiocyanato-\k<i>N</i>)ferrate(III)
;
_space_group_IT_number 14
_symmetry_cell_setting monoclinic
_symmetry_space_group_name_Hall '-P 2yn'
_symmetry_space_group_name_H-M 'P 1 21/n 1'
_atom_sites_solution_hydrogens geom
_atom_sites_solution_primary direct
_atom_sites_solution_secondary difmap
_audit_creation_method SHELXL-97
_cell_angle_alpha 90.00
_cell_angle_beta 103.244(3)
_cell_angle_gamma 90.00
_cell_formula_units_Z 4
_cell_length_a 10.7650(7)
_cell_length_b 14.0424(8)
_cell_length_c 15.7266(9)
_cell_measurement_reflns_used 3249
_cell_measurement_temperature 120(2)
_cell_measurement_theta_max 26.87
_cell_measurement_theta_min 2.54
_cell_volume 2314.1(2)
_computing_cell_refinement 'SAINT (Bruker, 2007)'
_computing_data_collection 'APEX2 (Bruker, 2007)'
_computing_data_reduction 'SAINT (Bruker, 2007)'
_computing_molecular_graphics 'DIAMOND (Brandenburg, 1997)'
_computing_publication_material 'SHELXL97 (Sheldrick, 2008)'
_computing_structure_refinement 'SHELXL97 (Sheldrick, 2008)'
_computing_structure_solution 'SUPERFLIP (Palatinus & Chapuis, 2007)'
_diffrn_ambient_temperature 120(2)
_diffrn_detector_area_resol_mean 16
_diffrn_measured_fraction_theta_full 0.998
_diffrn_measured_fraction_theta_max 0.998
_diffrn_measurement_device '62mm x 62mm CCD camera on \k-goniostat'
_diffrn_measurement_device_type 'Bruker Kappa APEXII DUO CCD'
_diffrn_measurement_method '\f scans and \w scans with \k offset'
_diffrn_radiation_monochromator 'curved graphite crystal'
_diffrn_radiation_source 'fine-focus sealed tube'
_diffrn_radiation_type MoK\a
_diffrn_radiation_wavelength 0.71073
_diffrn_reflns_av_R_equivalents 0.0646
_diffrn_reflns_av_sigmaI/netI 0.0772
_diffrn_reflns_limit_h_max 13
_diffrn_reflns_limit_h_min -13
_diffrn_reflns_limit_k_max 17
_diffrn_reflns_limit_k_min -17
_diffrn_reflns_limit_l_max 16
_diffrn_reflns_limit_l_min -19
_diffrn_reflns_number 17377
_diffrn_reflns_theta_full 26.37
_diffrn_reflns_theta_max 26.37
_diffrn_reflns_theta_min 1.97
_exptl_absorpt_coefficient_mu 1.034
_exptl_absorpt_correction_T_max 0.9293
_exptl_absorpt_correction_T_min 0.8136
_exptl_absorpt_correction_type multi-scan
_exptl_absorpt_process_details '(SADABS; Bruker, 2001)'
_exptl_crystal_colour red
_exptl_crystal_density_diffrn 1.511
_exptl_crystal_density_method 'not measured'
_exptl_crystal_description block
_exptl_crystal_F_000 1076
_exptl_crystal_size_max 0.21
_exptl_crystal_size_mid 0.14
_exptl_crystal_size_min 0.07
_refine_diff_density_max 0.328
_refine_diff_density_min -0.356
_refine_ls_extinction_method none
_refine_ls_goodness_of_fit_ref 0.917
_refine_ls_hydrogen_treatment constr
_refine_ls_matrix_type full
_refine_ls_number_parameters 281
_refine_ls_number_reflns 4739
_refine_ls_number_restraints 0
_refine_ls_restrained_S_all 0.917
_refine_ls_R_factor_all 0.0805
_refine_ls_R_factor_gt 0.0350
_refine_ls_shift/su_max 0.001
_refine_ls_shift/su_mean 0.000
_refine_ls_structure_factor_coef Fsqd
_refine_ls_weighting_details 'calc w=1/[\s^2^(Fo^2^)+(0.0240P)^2^+0.0000P] where P=(Fo^2^+2Fc^2^)/3'
_refine_ls_weighting_scheme calc
_refine_ls_wR_factor_gt 0.0561
_refine_ls_wR_factor_ref 0.0646
_reflns_number_gt 3027
_reflns_number_total 4739
_reflns_threshold_expression I>2sigma(I)
_cod_data_source_file xu5698.cif
_cod_data_source_block I
_cod_original_sg_symbol_H-M 'P 21/n'
_cod_database_code 2238091
_cod_database_fobs_code 2238091

loop_
_symmetry_equiv_pos_as_xyz
'x, y, z'
'-x+1/2, y+1/2, -z+1/2'
'-x, -y, -z'
'x-1/2, -y-1/2, z-1/2'

loop_
_atom_site_type_symbol
_atom_site_label
_atom_site_fract_x
_atom_site_fract_y
_atom_site_fract_z
_atom_site_U_iso_or_equiv
_atom_site_adp_type
_atom_site_calc_flag
_atom_site_refinement_flags
_atom_site_occupancy
_atom_site_symmetry_multiplicity
_atom_site_disorder_assembly
_atom_site_disorder_group
Fe Fe1 0.02757(4) 0.74386(2) 0.35673(2) 0.01575(10) Uani d . 1 1 . .
S S1 -0.26742(7) 0.99542(5) 0.35060(4) 0.02555(18) Uani d . 1 1 . .
S S2 0.33249(7) 0.49516(5) 0.37979(4) 0.02563(18) Uani d . 1 1 . .
S S3 0.41585(7) 0.90657(5) 0.34609(4) 0.02646(18) Uani d . 1 1 . .
S S4 -0.37170(7) 0.61072(5) 0.37071(5) 0.03125(19) Uani d . 1 1 . .
N N1 -0.02004(18) 0.75765(14) 0.21626(11) 0.0158(5) Uani d . 1 1 . .
N N2 0.0714(2) 0.71819(13) 0.49668(12) 0.0160(5) Uani d . 1 1 . .
N N3 -0.0733(2) 0.86076(15) 0.37176(13) 0.0227(5) Uani d . 1 1 . .
N N4 0.1344(2) 0.62743(14) 0.34665(13) 0.0212(5) Uani d . 1 1 . .
N N5 0.1848(2) 0.82818(14) 0.36327(12) 0.0204(5) Uani d . 1 1 . .
N N6 -0.1316(2) 0.66311(14) 0.34861(13) 0.0224(5) Uani d . 1 1 . .
N N7 0.2005(2) 0.26981(16) 0.34397(14) 0.0236(7) Uani d P 0.58(2) 1 A 1
H H7A 0.1943 0.3257 0.3180 0.028 Uiso calc PR 0.58(2) 1 A 1
N N7A 0.2499(2) 0.26424(16) 0.43092(15) 0.0236(7) Uani d P 0.42(2) 1 A 2
H H7AA 0.2757 0.3165 0.4606 0.028 Uiso calc PR 0.42(2) 1 A 2
C C12 0.2170(3) 0.57121(17) 0.36058(15) 0.0181(6) Uani d . 1 1 . .
C C14 -0.2322(3) 0.64138(17) 0.35776(15) 0.0185(6) Uani d . 1 1 . .
C C11 -0.1543(3) 0.91796(17) 0.36277(14) 0.0171(6) Uani d . 1 1 . .
C C13 0.2810(3) 0.86161(17) 0.35567(15) 0.0183(6) Uani d . 1 1 . .
C C5 -0.0212(2) 0.68043(17) 0.16522(15) 0.0185(6) Uani d . 1 1 . .
H H5 0.0013 0.6204 0.1923 0.022 Uiso calc R 1 1 . .
C C1 -0.0523(2) 0.84165(17) 0.17635(15) 0.0192(6) Uani d . 1 1 . .
H H1 -0.0526 0.8967 0.2114 0.023 Uiso calc R 1 1 . .
C C15 0.2499(2) 0.26424(16) 0.43092(15) 0.0236(7) Uani d P 0.58(2) 1 A 1
H H15 0.2777 0.3207 0.4630 0.028 Uiso calc PR 0.58(2) 1 A 1
C C15A 0.2005(2) 0.26981(16) 0.34397(14) 0.0236(7) Uani d P 0.42(2) 1 A 2
H H15A 0.1938 0.3301 0.3159 0.028 Uiso calc PR 0.42(2) 1 A 2
C C6 0.1024(2) 0.78922(17) 0.55371(15) 0.0187(6) Uani d . 1 1 . .
H H6 0.1088 0.8517 0.5320 0.022 Uiso calc R 1 1 . .
C C10 0.0651(3) 0.63017(18) 0.52842(16) 0.0220(6) Uani d . 1 1 . .
H H10 0.0438 0.5788 0.4884 0.026 Uiso calc R 1 1 . .
C C4 -0.0536(2) 0.68502(18) 0.07530(15) 0.0207(6) Uani d . 1 1 . .
H H4 -0.0546 0.6290 0.0413 0.025 Uiso calc R 1 1 . .
C C3 -0.0846(2) 0.77183(18) 0.03525(16) 0.0232(6) Uani d . 1 1 . .
H H3 -0.1053 0.7768 -0.0266 0.028 Uiso calc R 1 1 . .
C C8 0.1183(3) 0.68517(18) 0.67526(16) 0.0246(6) Uani d . 1 1 . .
H H8 0.1336 0.6740 0.7364 0.030 Uiso calc R 1 1 . .
C C7 0.1258(3) 0.77584(17) 0.64337(15) 0.0227(6) Uani d . 1 1 . .
H H7 0.1466 0.8283 0.6821 0.027 Uiso calc R 1 1 . .
C C2 -0.0849(2) 0.85126(18) 0.08662(15) 0.0208(6) Uani d . 1 1 . .
H H2 -0.1073 0.9118 0.0607 0.025 Uiso calc R 1 1 . .
C C16 0.2603(3) 0.18020(18) 0.47284(17) 0.0272(7) Uani d . 1 1 . .
H H16 0.2947 0.1771 0.5341 0.033 Uiso calc R 1 1 A 1
C C19 0.1606(3) 0.19118(18) 0.29654(17) 0.0268(7) Uani d . 1 1 . .
H H19 0.1259 0.1959 0.2355 0.032 Uiso calc R 1 1 A 1
C C9 0.0882(3) 0.61079(18) 0.61679(16) 0.0245(7) Uani d . 1 1 . .
H H9 0.0834 0.5474 0.6369 0.029 Uiso calc R 1 1 . .
C C17 0.2203(3) 0.09859(19) 0.42586(17) 0.0303(7) Uani d . 1 1 A .
H H17 0.2271 0.0387 0.4546 0.036 Uiso calc R 1 1 . .
C C18 0.1707(3) 0.10391(18) 0.33741(17) 0.0301(7) Uani d . 1 1 A .
H H18 0.1436 0.0478 0.3047 0.036 Uiso calc R 1 1 . .

loop_
_atom_site_aniso_label
_atom_site_aniso_U_11
_atom_site_aniso_U_22
_atom_site_aniso_U_33
_atom_site_aniso_U_12
_atom_site_aniso_U_13
_atom_site_aniso_U_23
Fe1 0.01694(19) 0.01441(19) 0.01572(17) 0.00150(16) 0.00334(13) -0.00003(15)
S1 0.0250(4) 0.0179(4) 0.0332(4) 0.0067(3) 0.0055(3) 0.0014(3)
S2 0.0244(4) 0.0204(4) 0.0326(4) 0.0075(3) 0.0075(3) 0.0044(3)
S3 0.0224(4) 0.0271(4) 0.0307(4) -0.0042(3) 0.0077(3) 0.0048(3)
S4 0.0240(4) 0.0326(4) 0.0386(4) -0.0042(3) 0.0104(3) 0.0080(3)
N1 0.0135(12) 0.0135(11) 0.0204(11) -0.0022(9) 0.0042(8) -0.0012(9)
N2 0.0197(13) 0.0120(11) 0.0163(10) -0.0010(9) 0.0039(9) 0.0003(9)
N3 0.0276(14) 0.0194(12) 0.0216(12) 0.0044(11) 0.0071(10) 0.0003(10)
N6 0.0251(15) 0.0219(12) 0.0192(12) -0.0014(11) 0.0030(10) 0.0001(10)
N5 0.0216(14) 0.0203(12) 0.0187(11) -0.0004(10) 0.0033(9) 0.0013(9)
N4 0.0239(14) 0.0186(12) 0.0209(12) 0.0031(11) 0.0048(10) -0.0014(10)
C12 0.0216(16) 0.0162(14) 0.0165(13) -0.0051(12) 0.0044(11) -0.0002(11)
C14 0.0257(18) 0.0139(14) 0.0145(13) 0.0025(12) 0.0014(12) -0.0010(11)
C11 0.0233(16) 0.0172(14) 0.0105(12) -0.0051(12) 0.0033(11) -0.0020(10)
C13 0.0258(17) 0.0151(13) 0.0133(13) 0.0056(13) 0.0026(11) 0.0011(11)
C5 0.0186(15) 0.0141(13) 0.0223(14) -0.0044(12) 0.0037(11) -0.0004(11)
C1 0.0206(16) 0.0148(14) 0.0223(14) -0.0033(12) 0.0055(11) -0.0003(11)
C15 0.0283(16) 0.0215(15) 0.0229(14) -0.0032(12) 0.0100(11) -0.0042(11)
N7 0.0261(15) 0.0195(14) 0.0273(15) 0.0031(11) 0.0102(11) 0.0026(11)
N7A 0.0283(16) 0.0215(15) 0.0229(14) -0.0032(12) 0.0100(11) -0.0042(11)
C15A 0.0261(15) 0.0195(14) 0.0273(15) 0.0031(11) 0.0102(11) 0.0026(11)
C6 0.0186(15) 0.0144(13) 0.0233(14) -0.0005(11) 0.0051(11) 0.0013(11)
C10 0.0243(16) 0.0194(14) 0.0220(14) -0.0008(12) 0.0047(12) 0.0002(12)
C4 0.0211(16) 0.0198(15) 0.0209(14) -0.0049(12) 0.0041(11) -0.0082(12)
C3 0.0217(16) 0.0288(16) 0.0177(13) -0.0087(12) 0.0014(11) 0.0024(12)
C8 0.0242(17) 0.0326(16) 0.0171(13) 0.0022(13) 0.0047(12) 0.0040(13)
C7 0.0249(16) 0.0229(15) 0.0189(14) -0.0007(12) 0.0023(12) -0.0060(12)
C2 0.0207(16) 0.0189(14) 0.0223(14) -0.0019(12) 0.0036(12) 0.0037(12)
C16 0.0354(19) 0.0279(16) 0.0213(14) 0.0020(14) 0.0125(13) 0.0014(13)
C19 0.0294(18) 0.0295(16) 0.0231(14) 0.0027(14) 0.0094(12) -0.0024(13)
C9 0.0303(17) 0.0186(15) 0.0248(15) 0.0010(13) 0.0065(12) 0.0079(12)
C17 0.044(2) 0.0209(16) 0.0305(16) 0.0029(14) 0.0187(14) 0.0070(13)
C18 0.041(2) 0.0208(16) 0.0314(16) -0.0046(14) 0.0131(14) -0.0068(13)

loop_
_atom_type_symbol
_atom_type_description
_atom_type_scat_dispersion_real
_atom_type_scat_dispersion_imag
_atom_type_scat_source
C C 0.0033 0.0016 'International Tables Vol C Tables 4.2.6.8 and 6.1.1.4'
H H 0.0000 0.0000 'International Tables Vol C Tables 4.2.6.8 and 6.1.1.4'
Fe Fe 0.3463 0.8444 'International Tables Vol C Tables 4.2.6.8 and 6.1.1.4'
N N 0.0061 0.0033 'International Tables Vol C Tables 4.2.6.8 and 6.1.1.4'
S S 0.1246 0.1234 'International Tables Vol C Tables 4.2.6.8 and 6.1.1.4'

loop_
_geom_angle_atom_site_label_1
_geom_angle_atom_site_label_2
_geom_angle_atom_site_label_3
_geom_angle
N3 Fe1 N4 177.50(9)
N3 Fe1 N6 89.58(9)
N4 Fe1 N6 91.74(9)
N3 Fe1 N5 89.11(9)
N4 Fe1 N5 89.60(9)
N6 Fe1 N5 178.43(9)
N3 Fe1 N1 92.24(8)
N4 Fe1 N1 89.90(8)
N6 Fe1 N1 89.24(8)
N5 Fe1 N1 89.96(8)
N3 Fe1 N2 90.81(8)
N4 Fe1 N2 87.13(8)
N6 Fe1 N2 87.45(8)
N5 Fe1 N2 93.43(8)
N1 Fe1 N2 175.48(7)
C1 N1 C5 117.51(19)
C1 N1 Fe1 122.14(16)
C5 N1 Fe1 120.33(15)
C6 N2 C10 117.8(2)
C6 N2 Fe1 121.38(15)
C10 N2 Fe1 120.83(15)
C11 N3 Fe1 162.43(19)
C14 N6 Fe1 158.7(2)
C13 N5 Fe1 165.7(2)
C12 N4 Fe1 161.67(19)
N4 C12 S2 179.0(2)
N6 C14 S4 179.7(3)
N3 C11 S1 179.1(2)
N5 C13 S3 179.0(2)
N1 C5 C4 122.6(2)
N1 C5 H5 118.7
C4 C5 H5 118.7
N1 C1 C2 122.8(2)
N1 C1 H1 118.6
C2 C1 H1 118.6
C16 C15 N7 121.1(2)
C16 C15 H15 119.4
N7 C15 H15 119.4
C19 N7 C15 121.0(2)
C19 N7 H7A 119.5
C15 N7 H7A 119.5
N2 C6 C7 122.8(2)
N2 C6 H6 118.6
C7 C6 H6 118.6
N2 C10 C9 122.9(2)
N2 C10 H10 118.5
C9 C10 H10 118.5
C3 C4 C5 119.2(2)
C3 C4 H4 120.4
C5 C4 H4 120.4
C4 C3 C2 118.8(2)
C4 C3 H3 120.6
C2 C3 H3 120.6
C7 C8 C9 118.8(2)
C7 C8 H8 120.6
C9 C8 H8 120.6
C8 C7 C6 118.9(2)
C8 C7 H7 120.6
C6 C7 H7 120.6
C3 C2 C1 119.1(2)
C3 C2 H2 120.5
C1 C2 H2 120.5
C15 C16 C17 119.1(2)
C15 C16 H16 120.4
C17 C16 H16 120.4
N7 C19 C18 119.4(2)
N7 C19 H19 120.3
C18 C19 H19 120.3
C8 C9 C10 118.8(2)
C8 C9 H9 120.6
C10 C9 H9 120.6
C18 C17 C16 119.9(2)
C18 C17 H17 120.0
C16 C17 H17 120.0
C17 C18 C19 119.5(2)
C17 C18 H18 120.3
C19 C18 H18 120.3

loop_
_geom_bond_atom_site_label_1
_geom_bond_atom_site_label_2
_geom_bond_distance
_geom_bond_publ_flag
Fe1 N1 2.1591(18) yes
Fe1 N2 2.1727(19) yes
Fe1 N3 2.012(2) yes
Fe1 N4 2.026(2) yes
Fe1 N5 2.049(2) yes
Fe1 N6 2.034(2) yes
S1 C11 1.611(3) ?
S2 C12 1.614(3) ?
S3 C13 1.621(3) ?
S4 C14 1.620(3) ?
N1 C1 1.344(3) ?
N1 C5 1.347(3) ?
N2 C6 1.332(3) ?
N2 C10 1.341(3) ?
N3 C11 1.170(3) ?
N6 C14 1.165(3) ?
N5 C13 1.168(3) ?
N4 C12 1.172(3) ?
C5 C4 1.378(3) ?
C5 H5 0.9500 ?
C1 C2 1.380(3) ?
C1 H1 0.9500 ?
C15 C16 1.344(3) ?
C15 N7 1.351(3) ?
C15 H15 0.9500 ?
N7 C19 1.346(3) ?
N7 H7A 0.8800 ?
C6 C7 1.387(3) ?
C6 H6 0.9500 ?
C10 C9 1.382(3) ?
C10 H10 0.9500 ?
C4 C3 1.377(3) ?
C4 H4 0.9500 ?
C3 C2 1.378(3) ?
C3 H3 0.9500 ?
C8 C7 1.378(3) ?
C8 C9 1.380(3) ?
C8 H8 0.9500 ?
C7 H7 0.9500 ?
C2 H2 0.9500 ?
C16 C17 1.378(3) ?
C16 H16 0.9500 ?
C19 C18 1.377(3) ?
C19 H19 0.9500 ?
C9 H9 0.9500 ?
C17 C18 1.373(4) ?
C17 H17 0.9500 ?
C18 H18 0.9500 ?

loop_
_geom_hbond_atom_site_label_D
_geom_hbond_atom_site_label_H
_geom_hbond_atom_site_label_A
_geom_hbond_site_symmetry_A
_geom_hbond_distance_DH
_geom_hbond_distance_HA
_geom_hbond_distance_DA
_geom_hbond_angle_DHA
_geom_hbond_publ_flag
N7 H7A S3 2_545 0.88 2.82 3.532(2) 139.1 yes
N7 H7A S2 . 0.88 2.86 3.462(2) 127.3 yes
N7A H7AA S4 3_566 0.88 2.81 3.558(2) 143.8 yes
N7A H7AA S2 . 0.88 2.94 3.504(2) 123.7 yes
